data_7135080
loop_
_publ_author_name
'Tang, Shou-Yang'
'Sang, Qian-Qian'
'Chen, Ze-Le'
'Cai, Bao-Gui'
'Xuan, Jun'

_publ_section_title
;
 Visible-light-promoted synthesis of imidazo[1,5-<i>a</i>]indole-3-ones
 <i>via</i> cascade carbene N-H insertion and oxidative cyclization.
;
_journal_issue 91
_journal_name_full 'Chemical communications (Cambridge, England)'
_journal_page_first 17870
_journal_page_last 17873
_journal_paper_doi 10.1039/d5cc05725f
_journal_volume 61
_journal_year 2025
_chemical_formula_moiety 'C28 H24 N2 O6'
_chemical_formula_sum 'C28 H24 N2 O6'
_chemical_formula_weight 484.49
_chemical_name_systematic 1
_space_group_crystal_system triclinic
_space_group_IT_number 2
_space_group_name_Hall '-P 1'
_space_group_name_H-M_alt 'P -1'
_atom_sites_solution_hydrogens geom
_atom_sites_solution_primary dual
_audit_creation_date 2024-10-28
_audit_creation_method
;
Olex2 1.5
(compiled 2024.02.16 svn.r378c4104 for OlexSys, GUI svn.r6928)
;
_audit_update_record
;
2025-09-25 deposited with the CCDC.	2025-10-14 downloaded from the CCDC.
;
_cell_angle_alpha 108.063(3)
_cell_angle_beta 102.688(3)
_cell_angle_gamma 90.502(3)
_cell_formula_units_Z 2
_cell_length_a 9.9897(4)
_cell_length_b 11.2443(4)
_cell_length_c 12.1440(4)
_cell_measurement_reflns_used 5680
_cell_measurement_temperature 293(2)
_cell_measurement_theta_max 67.6920
_cell_measurement_theta_min 3.9040
_cell_volume 1260.85(8)
_computing_cell_refinement 'CrysAlisPro 1.171.42.102a (Rigaku OD, 2023)'
_computing_data_collection 'CrysAlisPro 1.171.42.102a (Rigaku OD, 2023)'
_computing_data_reduction 'CrysAlisPro 1.171.42.102a (Rigaku OD, 2023)'
_computing_molecular_graphics 'Olex2 1.5 (Dolomanov et al., 2009)'
_computing_publication_material 'Olex2 1.5 (Dolomanov et al., 2009)'
_computing_structure_refinement 'SHELXL 2018/3 (Sheldrick, 2015)'
_computing_structure_solution 'SHELXT 2014/5 (Sheldrick, 2014)'
_diffrn_ambient_temperature 293
_diffrn_detector 'Hybrid Pixel Array Detector'
_diffrn_detector_area_resol_mean 10.0000
_diffrn_measured_fraction_theta_full 0.968
_diffrn_measured_fraction_theta_max 0.968
_diffrn_measurement_details
;
List of Runs (angles in degrees, time in seconds):

  # Type    Start    End  Width  t~exp~   \w     \q     \k     \f   Frames
#--------------------------------------------------------------------------
  1  \w     -8.00  64.00   0.50    0.50    --   40.40 -82.00-150.00  144
  2  \w    -43.00 -12.00   0.50    0.50    --   40.40 -82.00  30.00   62
  3  \w     14.00  57.00   0.50    0.50    --   40.40  82.00 -60.00   86
  4  \w     16.00  84.00   0.50    0.50    --   40.40  65.00  60.00  136
  5  \w    -47.00 -21.00   0.50    0.50    --   40.40 -65.00 -60.00   52
  6  \w     80.00 106.00   0.50    0.50    --   40.40  77.00 120.00   52
  7  \w     12.00  61.00   0.50    0.50    --   40.40 -82.00  60.00   98
  8  \w     90.00 130.00   0.50    0.50    --   40.40  82.00 -60.00   80
  9  \w     23.00  68.00   0.50    0.50    --   40.40 -82.00 -60.00   90
 10  \w    -49.00 -14.00   0.50    0.50    --   40.40 -82.00 -60.00   70
 11  \w     67.00 129.00   0.50    0.50    --   40.40  65.00 -90.00  124
 12  \w     -1.00  46.00   0.50    0.50    --   40.40 -65.00 -60.00   94
 13  \w     10.00  62.00   0.50    0.50    --   40.40 -82.00-180.00  104
 14  \w    -46.00 -21.00   0.50    0.50    --   40.40 -82.00-180.00   50
 15  \w     27.00  76.00   0.50    0.50    --   40.40  77.00 120.00   98
 16  \w     16.00 130.00   0.50    0.50    --   40.40  65.00-150.00  228
 17  \w    -38.00 -13.00   0.50    0.50    --   40.40 -82.00  60.00   50
 18  \w     40.00  66.00   0.50    0.50    --   40.40 -82.00  30.00   52
 19  \w     32.00  62.00   0.50    0.50    --   40.40  65.00 -90.00   60
 20  \w     73.00 168.00   0.50    0.50    --   94.40  33.00 120.00  190
 21  \w     69.00 144.00   0.50    0.50    --   94.40  59.00-180.00  150
 22  \w     12.00 104.00   0.50    0.50    --   94.40 -82.00-150.00  184
 23  \w     13.00 118.00   0.50    0.50    --   94.40 -82.00   0.00  210
 24  \w      5.00 114.00   0.50    0.50    --   94.40 -82.00 150.00  218
 25  \w    109.00 134.00   0.50    0.50    --   94.40 -33.00-150.00   50
 26  \w     39.00  65.00   0.50    0.50    --   94.40 -82.00  30.00   52
 27  \w     97.00 181.00   0.50    0.50    --   94.40  68.00  60.00  168
 28  \w     54.00 102.00   0.50    0.50    --   94.40 -82.00 -60.00   96
 29  \w      8.00  91.00   0.50    0.50    --   94.40 -82.00 120.00  166
 30  \w      6.00  59.00   0.50    0.50    --   94.40 -82.00 -30.00  106
 31  \w    106.00 132.00   0.50    0.50    --   94.40  33.00 -60.00   52
 32  \w     39.00  96.00   0.50    0.50    --   94.40 -82.00-180.00  114
 33  \w      5.00  67.00   0.50    0.50    --   94.40 -82.00  60.00  124
 34  \w     28.00  79.00   0.50    0.50    --   94.40 -82.00-120.00  102
 35  \w      5.00  98.00   0.50    0.50    --   94.40 -82.00 -90.00  186
 36  \w     79.00 183.00   0.50    0.50    --   94.40  50.00 150.00  208
 37  \w     71.00 101.00   0.50    0.50    --   94.40 -82.00  60.00   60
 38  \w    158.00 183.00   0.50    0.50    --   94.40  68.00-150.00   50
 39  \w     81.00 153.00   0.50    0.50    --   94.40  68.00-150.00  144
 40  \w    110.00 137.00   0.50    0.50    --   94.40  82.00   0.00   54
 41  \w      5.00  39.00   0.50    0.50    --   94.40 -33.00-150.00   68
 42  \w     51.00  77.00   0.50    0.50    --   94.40 -82.00  90.00   52
;
_diffrn_measurement_device 'four-circle diffractometer'
_diffrn_measurement_device_type 'XtaLAB Pro II AFC12 (RINC): Kappa single'
_diffrn_measurement_method '\w scans'
_diffrn_orient_matrix_type 'CrysAlisPro convention (1999,Acta A55,543-557)'
_diffrn_orient_matrix_UB_11 -0.1141954000
_diffrn_orient_matrix_UB_12 0.0312513000
_diffrn_orient_matrix_UB_13 -0.0924050000
_diffrn_orient_matrix_UB_21 -0.0066299000
_diffrn_orient_matrix_UB_22 -0.1349129000
_diffrn_orient_matrix_UB_23 -0.0853755000
_diffrn_orient_matrix_UB_31 -0.1098910000
_diffrn_orient_matrix_UB_32 -0.0416363000
_diffrn_orient_matrix_UB_33 0.0548399000
_diffrn_radiation_monochromator mirror
_diffrn_radiation_probe x-ray
_diffrn_radiation_type 'Cu K\a'
_diffrn_radiation_wavelength 1.54184
_diffrn_reflns_av_R_equivalents 0.0619
_diffrn_reflns_av_unetI/netI 0.0616
_diffrn_reflns_Laue_measured_fraction_full 0.968
_diffrn_reflns_Laue_measured_fraction_max 0.968
_diffrn_reflns_limit_h_max 8
_diffrn_reflns_limit_h_min -11
_diffrn_reflns_limit_k_max 13
_diffrn_reflns_limit_k_min -13
_diffrn_reflns_limit_l_max 14
_diffrn_reflns_limit_l_min -14
_diffrn_reflns_number 10250
_diffrn_reflns_point_group_measured_fraction_full 0.968
_diffrn_reflns_point_group_measured_fraction_max 0.968
_diffrn_reflns_theta_full 66.589
_diffrn_reflns_theta_max 66.589
_diffrn_reflns_theta_min 3.938
_diffrn_source 'micro-focus sealed X-ray tube'
_diffrn_source_type 'Rigaku (Cu) X-ray Source'
_exptl_absorpt_coefficient_mu 0.746
_exptl_absorpt_correction_T_max 1.00000
_exptl_absorpt_correction_T_min 0.26988
_exptl_absorpt_correction_type multi-scan
_exptl_absorpt_process_details
;
CrysAlisPro 1.171.42.102a (Rigaku Oxford Diffraction, 2023)
Empirical absorption correction using spherical harmonics,
implemented in SCALE3 ABSPACK scaling algorithm.
;
_exptl_crystal_colour 'clear light colourless'
_exptl_crystal_colour_lustre clear
_exptl_crystal_colour_modifier light
_exptl_crystal_colour_primary colourless
_exptl_crystal_density_diffrn 1.276
_exptl_crystal_description block
_exptl_crystal_F_000 508
_exptl_crystal_size_max 0.07
_exptl_crystal_size_mid 0.06
_exptl_crystal_size_min 0.05
_refine_diff_density_max 0.254
_refine_diff_density_min -0.431
_refine_diff_density_rms 0.068
_refine_ls_extinction_method none
_refine_ls_goodness_of_fit_ref 1.103
_refine_ls_hydrogen_treatment constr
_refine_ls_matrix_type full
_refine_ls_number_parameters 339
_refine_ls_number_reflns 4308
_refine_ls_number_restraints 18
_refine_ls_restrained_S_all 1.134
_refine_ls_R_factor_all 0.0869
_refine_ls_R_factor_gt 0.0771
_refine_ls_shift/su_max 0.000
_refine_ls_shift/su_mean 0.000
_refine_ls_structure_factor_coef Fsqd
_refine_ls_weighting_details 'w=1/[\s^2^(Fo^2^)+(0.1546P)^2^] where P=(Fo^2^+2Fc^2^)/3'
_refine_ls_weighting_scheme calc
_refine_ls_wR_factor_gt 0.2214
_refine_ls_wR_factor_ref 0.2364
_reflns_Friedel_coverage 0.000
_reflns_number_gt 3305
_reflns_number_total 4308
_reflns_threshold_expression 'I > 2\s(I)'
_cod_data_source_file d5cc05725f2.cif
_cod_data_source_block exp_3215_auto
_cod_depositor_comments 'Adding full bibliography for 7135080.cif.'
_cod_database_code 7135080
_shelx_shelxl_version_number 2018/3
_shelx_space_group_comment
;
The symmetry employed for this shelxl refinement is uniquely defined
by the following loop, which should always be used as a source of
symmetry information in preference to the above space-group names.
They are only intended as comments.
;
_shelx_estimated_absorpt_t_max 0.964
_shelx_estimated_absorpt_t_min 0.950
_olex2_refinement_description
;
1. Fixed Uiso
 At 1.2 times of:
  All C(H) groups
 At 1.5 times of:
  All C(H,H,H) groups
2. Uiso/Uaniso restraints and constraints
O33 \\sim C32 \\sim O35: within 2.7A with sigma of 0.004 and sigma for terminal
atoms of 0.008 within 2.7A
3. Others
 Fixed Sof: C34(0.75) H34A(0.75) H34B(0.75) H34C(0.75) C2(0.25) H2A(0.25)
 H2B(0.25) H2C(0.25)
4.a Aromatic/amide H refined with riding coordinates:
 C14(H14), C18(H18), C22(H22), C26(H26), C17(H17), C10(H10), C15(H15), C7(H7),
 C9(H9), C25(H25), C23(H23), C8(H8)
4.b Idealised Me refined as rotating group:
 C30(H30A,H30B,H30C), C20(H20A,H20B,H20C), C27(H27A,H27B,H27C), C34(H34A,H34B,
 H34C), C2(H2A,H2B,H2C)
;
_olex2_submission_special_instructions 'No special instructions were received'
_oxdiff_exptl_absorpt_empirical_details
;
Empirical correction (ABSPACK) includes:
- Absorption correction using spherical harmonics
- Frame scaling
;
_oxdiff_exptl_absorpt_empirical_full_max 8.353
_oxdiff_exptl_absorpt_empirical_full_min 0.251

loop_
_space_group_symop_operation_xyz
'x, y, z'
'-x, -y, -z'

loop_
_atom_site_label
_atom_site_type_symbol
_atom_site_fract_x
_atom_site_fract_y
_atom_site_fract_z
_atom_site_U_iso_or_equiv
_atom_site_adp_type
_atom_site_occupancy
_atom_site_site_symmetry_order
_atom_site_calc_flag
_atom_site_refinement_flags_posn
_atom_site_refinement_flags_adp
_atom_site_refinement_flags_occupancy
_atom_site_disorder_assembly
_atom_site_disorder_group
O36 O 0.81406(18) 0.50018(15) 0.03379(15) 0.0650(5) Uani 1 1 d . . . . .
O29 O 0.51098(17) 0.73501(17) 0.18024(15) 0.0651(5) Uani 1 1 d . . . . .
N2 N 0.69926(18) 0.55204(16) 0.18714(16) 0.0495(5) Uani 1 1 d . . . . .
N12 N 0.83769(18) 0.69818(16) 0.17468(16) 0.0513(5) Uani 1 1 d . . . . .
O19 O 0.9251(2) 0.5430(2) 0.71264(18) 0.0829(6) Uani 1 1 d . . . . .
O31 O 0.47210(19) 0.7020(2) 0.34222(18) 0.0833(6) Uani 1 1 d . . . . .
O33 O 0.7093(2) 0.93928(17) 0.45851(19) 0.0874(6) Uani 1 1 d . U . . .
C21 C 0.6390(2) 0.4303(2) 0.1692(2) 0.0514(5) Uani 1 1 d . . . . .
C13 C 0.7512(2) 0.6357(2) 0.40886(19) 0.0505(5) Uani 1 1 d . . . . .
C3 C 0.6959(2) 0.66406(19) 0.29338(19) 0.0488(5) Uani 1 1 d . . . . .
C1 C 0.7863(2) 0.5721(2) 0.12055(19) 0.0490(5) Uani 1 1 d . . . . .
C28 C 0.5457(2) 0.7028(2) 0.2778(2) 0.0536(6) Uani 1 1 d . . . . .
C4 C 0.7868(2) 0.7580(2) 0.27133(19) 0.0491(5) Uani 1 1 d . . . . .
O35 O 0.8455(3) 1.08767(19) 0.4435(2) 0.1037(7) Uani 1 1 d . U . . .
C5 C 0.8328(2) 0.8824(2) 0.3134(2) 0.0557(6) Uani 1 1 d . . . . .
C11 C 0.9199(2) 0.7822(2) 0.1503(2) 0.0548(6) Uani 1 1 d . . . . .
C14 C 0.8842(2) 0.6770(2) 0.4732(2) 0.0611(6) Uani 1 1 d . . . . .
H14 H 0.937847 0.726939 0.448320 0.073 Uiso 1 1 calc R U . . .
C6 C 0.9189(2) 0.8994(2) 0.2360(2) 0.0577(6) Uani 1 1 d . . . . .
C16 C 0.8616(3) 0.5707(2) 0.6120(2) 0.0616(6) Uani 1 1 d . . . . .
C18 C 0.6757(3) 0.5590(3) 0.4469(2) 0.0702(7) Uani 1 1 d . . . . .
H18 H 0.586685 0.528274 0.403334 0.084 Uiso 1 1 calc R U . . .
C22 C 0.7220(3) 0.3410(2) 0.1958(3) 0.0692(7) Uani 1 1 d . . . . .
H22 H 0.817052 0.358396 0.219455 0.083 Uiso 1 1 calc R U . . .
C26 C 0.4993(3) 0.4030(2) 0.1290(3) 0.0679(7) Uani 1 1 d . . . . .
H26 H 0.443367 0.461355 0.106900 0.081 Uiso 1 1 calc R U . . .
C30 C 0.3717(2) 0.7668(2) 0.1489(3) 0.0681(7) Uani 1 1 d . . . . .
H30A H 0.359161 0.792110 0.078994 0.102 Uiso 1 1 calc R U . . .
H30B H 0.353704 0.834429 0.213569 0.102 Uiso 1 1 calc R U . . .
H30C H 0.309184 0.694952 0.133228 0.102 Uiso 1 1 calc R U . . .
C17 C 0.7293(3) 0.5266(3) 0.5482(3) 0.0728(7) Uani 1 1 d . . . . .
H17 H 0.676452 0.475626 0.572720 0.087 Uiso 1 1 calc R U . . .
C10 C 0.9927(3) 0.7641(3) 0.0621(3) 0.0678(7) Uani 1 1 d . . . . .
H10 H 0.992506 0.685569 0.006492 0.081 Uiso 1 1 calc R U . . .
C15 C 0.9387(3) 0.6455(3) 0.5738(3) 0.0741(8) Uani 1 1 d . . . . .
H15 H 1.028366 0.674840 0.616376 0.089 Uiso 1 1 calc R U . . .
C7 C 0.9957(3) 1.0020(3) 0.2340(3) 0.0755(8) Uani 1 1 d . . . . .
H7 H 0.998914 1.080289 0.290805 0.091 Uiso 1 1 calc R U . . .
C32 C 0.7982(4) 0.9790(3) 0.4118(3) 0.0818(8) Uani 1 1 d . U . . .
C9 C 1.0652(3) 0.8685(3) 0.0614(3) 0.0811(9) Uani 1 1 d . . . . .
H9 H 1.114155 0.860797 0.002930 0.097 Uiso 1 1 calc R U . . .
C25 C 0.4426(3) 0.2870(3) 0.1218(4) 0.0985(12) Uani 1 1 d . . . . .
H25 H 0.347779 0.268534 0.095567 0.118 Uiso 1 1 calc R U . . .
C23 C 0.6640(4) 0.2263(3) 0.1874(3) 0.0901(10) Uani 1 1 d . . . . .
H23 H 0.720819 0.166508 0.205387 0.108 Uiso 1 1 calc R U . . .
C24 C 0.5241(4) 0.1982(3) 0.1529(4) 0.0999(11) Uani 1 1 d . . . . .
C8 C 1.0669(3) 0.9852(3) 0.1462(3) 0.0844(9) Uani 1 1 d . . . . .
H8 H 1.117437 1.053578 0.143391 0.101 Uiso 1 1 calc R U . . .
C20 C 0.8504(3) 0.4667(4) 0.7540(3) 0.0954(11) Uani 1 1 d . . . . .
H20A H 0.836407 0.382702 0.699116 0.143 Uiso 1 1 calc R U . . .
H20B H 0.762882 0.499009 0.760444 0.143 Uiso 1 1 calc R U . . .
H20C H 0.900934 0.465997 0.830791 0.143 Uiso 1 1 calc R U . . .
C27 C 0.4605(6) 0.0733(4) 0.1505(7) 0.179(3) Uani 1 1 d . . . . .
H27A H 0.433658 0.083844 0.223942 0.268 Uiso 1 1 calc R U . . .
H27B H 0.526777 0.011874 0.140851 0.268 Uiso 1 1 calc R U . . .
H27C H 0.381039 0.045688 0.085210 0.268 Uiso 1 1 calc R U . . .
C34 C 0.6787(6) 1.0288(5) 0.5592(5) 0.1180(18) Uani 0.75 1 d . . P A 1
H34A H 0.630029 1.093169 0.535118 0.177 Uiso 0.75 1 calc R U P A 1
H34B H 0.762814 1.065588 0.616694 0.177 Uiso 0.75 1 calc R U P A 1
H34C H 0.622556 0.988162 0.594042 0.177 Uiso 0.75 1 calc R U P A 1
C2 C 0.7733(17) 1.1766(11) 0.5235(15) 0.109(5) Uani 0.25 1 d . . P B 2
H2A H 0.678187 1.172802 0.484049 0.164 Uiso 0.25 1 calc R U P B 2
H2B H 0.814947 1.260196 0.543848 0.164 Uiso 0.25 1 calc R U P B 2
H2C H 0.779982 1.154577 0.594760 0.164 Uiso 0.25 1 calc R U P B 2

loop_
_atom_site_aniso_label
_atom_site_aniso_U_11
_atom_site_aniso_U_22
_atom_site_aniso_U_33
_atom_site_aniso_U_23
_atom_site_aniso_U_13
_atom_site_aniso_U_12
O36 0.0786(11) 0.0588(10) 0.0568(10) 0.0039(8) 0.0356(9) -0.0029(8)
O29 0.0641(10) 0.0751(11) 0.0632(11) 0.0266(9) 0.0229(8) 0.0051(8)
N2 0.0564(10) 0.0421(9) 0.0514(10) 0.0088(8) 0.0249(9) -0.0087(8)
N12 0.0589(10) 0.0460(10) 0.0529(11) 0.0118(8) 0.0271(9) -0.0080(8)
O19 0.0790(12) 0.1055(15) 0.0730(13) 0.0480(12) 0.0087(10) -0.0120(11)
O31 0.0719(11) 0.1208(17) 0.0755(13) 0.0396(12) 0.0422(10) 0.0224(11)
O33 0.1177(14) 0.0592(10) 0.0833(13) 0.0018(9) 0.0504(12) -0.0022(10)
C21 0.0574(12) 0.0470(12) 0.0496(12) 0.0120(9) 0.0178(10) -0.0102(9)
C13 0.0542(11) 0.0504(12) 0.0479(12) 0.0104(9) 0.0221(10) -0.0059(9)
C3 0.0543(11) 0.0454(11) 0.0464(11) 0.0081(9) 0.0211(10) -0.0080(9)
C1 0.0557(11) 0.0467(11) 0.0470(12) 0.0123(9) 0.0213(10) -0.0038(9)
C28 0.0599(12) 0.0502(12) 0.0495(12) 0.0086(9) 0.0215(10) -0.0061(10)
C4 0.0538(11) 0.0472(12) 0.0465(11) 0.0104(9) 0.0192(9) -0.0057(9)
O35 0.1372(16) 0.0509(11) 0.1127(16) -0.0045(10) 0.0531(14) -0.0113(11)
C5 0.0629(12) 0.0451(12) 0.0589(14) 0.0133(10) 0.0191(11) -0.0043(10)
C11 0.0546(11) 0.0538(13) 0.0638(14) 0.0251(11) 0.0207(11) -0.0034(10)
C14 0.0606(13) 0.0576(14) 0.0671(15) 0.0230(12) 0.0153(12) -0.0151(10)
C6 0.0568(12) 0.0497(13) 0.0710(15) 0.0242(11) 0.0173(11) -0.0053(10)
C16 0.0669(14) 0.0682(15) 0.0546(14) 0.0226(12) 0.0206(12) -0.0032(12)
C18 0.0574(13) 0.0935(19) 0.0665(16) 0.0353(15) 0.0151(12) -0.0189(13)
C22 0.0672(14) 0.0618(15) 0.0834(19) 0.0296(14) 0.0187(14) -0.0039(12)
C26 0.0595(13) 0.0593(14) 0.0770(17) 0.0092(12) 0.0184(13) -0.0096(11)
C30 0.0647(14) 0.0613(15) 0.0766(17) 0.0206(13) 0.0152(13) 0.0040(12)
C17 0.0621(14) 0.098(2) 0.0717(17) 0.0403(15) 0.0250(13) -0.0120(13)
C10 0.0661(14) 0.0770(17) 0.0787(17) 0.0382(14) 0.0354(14) 0.0058(12)
C15 0.0627(14) 0.0787(18) 0.0798(18) 0.0354(15) 0.0011(13) -0.0216(13)
C7 0.0732(15) 0.0570(15) 0.102(2) 0.0355(15) 0.0190(16) -0.0085(12)
C32 0.1101(18) 0.0508(13) 0.0814(16) 0.0075(12) 0.0357(15) 0.0056(13)
C9 0.0670(15) 0.099(2) 0.108(2) 0.063(2) 0.0384(16) 0.0059(15)
C25 0.0705(17) 0.074(2) 0.139(3) 0.0061(19) 0.040(2) -0.0296(15)
C23 0.108(2) 0.0636(17) 0.114(3) 0.0417(18) 0.037(2) 0.0008(16)
C24 0.115(3) 0.0662(19) 0.128(3) 0.0274(19) 0.054(2) -0.0237(18)
C8 0.0763(17) 0.080(2) 0.119(3) 0.058(2) 0.0321(19) -0.0084(15)
C20 0.0860(19) 0.143(3) 0.084(2) 0.069(2) 0.0277(17) 0.005(2)
C27 0.186(5) 0.090(3) 0.287(8) 0.062(4) 0.110(6) -0.043(3)
C34 0.134(4) 0.113(4) 0.094(3) -0.012(3) 0.064(3) 0.010(3)
C2 0.136(11) 0.044(6) 0.137(13) -0.016(6) 0.077(11) -0.003(6)

loop_
_atom_type_symbol
_atom_type_description
_atom_type_scat_dispersion_real
_atom_type_scat_dispersion_imag
_atom_type_scat_source
C C 0.0181 0.0091 'International Tables Vol C Tables 4.2.6.8 and 6.1.1.4'
H H 0.0000 0.0000 'International Tables Vol C Tables 4.2.6.8 and 6.1.1.4'
N N 0.0311 0.0180 'International Tables Vol C Tables 4.2.6.8 and 6.1.1.4'
O O 0.0492 0.0322 'International Tables Vol C Tables 4.2.6.8 and 6.1.1.4'

loop_
_geom_angle_atom_site_label_1
_geom_angle_atom_site_label_2
_geom_angle_atom_site_label_3
_geom_angle
_geom_angle_site_symmetry_1
_geom_angle_site_symmetry_3
_geom_angle_publ_flag
C28 O29 C30 116.63(19) . . ?
C21 N2 C3 123.36(15) . . ?
C1 N2 C21 122.11(17) . . ?
C1 N2 C3 113.54(16) . . ?
C4 N12 C1 113.23(17) . . ?
C4 N12 C11 110.28(18) . . ?
C11 N12 C1 136.26(18) . . ?
C16 O19 C20 118.3(2) . . ?
C32 O33 C34 115.5(3) . . ?
C22 C21 N2 119.3(2) . . ?
C26 C21 N2 120.4(2) . . ?
C26 C21 C22 120.2(2) . . ?
C14 C13 C3 120.2(2) . . ?
C14 C13 C18 117.9(2) . . ?
C18 C13 C3 121.7(2) . . ?
N2 C3 C13 110.91(17) . . ?
N2 C3 C28 107.28(17) . . ?
N2 C3 C4 99.34(14) . . ?
C13 C3 C28 114.03(16) . . ?
C4 C3 C13 114.37(18) . . ?
C4 C3 C28 109.74(17) . . ?
O36 C1 N2 129.0(2) . . ?
O36 C1 N12 126.0(2) . . ?
N2 C1 N12 105.03(17) . . ?
O29 C28 C3 109.52(17) . . ?
O31 C28 O29 124.9(2) . . ?
O31 C28 C3 125.6(2) . . ?
N12 C4 C3 108.59(17) . . ?
N12 C4 C5 109.85(19) . . ?
C5 C4 C3 141.54(19) . . ?
C32 O35 C2 114.0(6) . . ?
C4 C5 C6 105.9(2) . . ?
C4 C5 C32 127.1(2) . . ?
C32 C5 C6 126.9(2) . . ?
N12 C11 C6 106.29(18) . . ?
N12 C11 C10 130.6(2) . . ?
C10 C11 C6 123.1(2) . . ?
C13 C14 H14 119.5 . . ?
C15 C14 C13 120.9(2) . . ?
C15 C14 H14 119.5 . . ?
C11 C6 C5 107.70(19) . . ?
C7 C6 C5 133.5(2) . . ?
C7 C6 C11 118.8(2) . . ?
O19 C16 C17 123.8(2) . . ?
O19 C16 C15 116.6(2) . . ?
C17 C16 C15 119.6(2) . . ?
C13 C18 H18 119.1 . . ?
C13 C18 C17 121.8(2) . . ?
C17 C18 H18 119.1 . . ?
C21 C22 H22 120.1 . . ?
C23 C22 C21 119.9(3) . . ?
C23 C22 H22 120.1 . . ?
C21 C26 H26 120.5 . . ?
C21 C26 C25 119.0(3) . . ?
C25 C26 H26 120.5 . . ?
O29 C30 H30A 109.5 . . ?
O29 C30 H30B 109.5 . . ?
O29 C30 H30C 109.5 . . ?
H30A C30 H30B 109.5 . . ?
H30A C30 H30C 109.5 . . ?
H30B C30 H30C 109.5 . . ?
C16 C17 C18 119.2(2) . . ?
C16 C17 H17 120.4 . . ?
C18 C17 H17 120.4 . . ?
C11 C10 H10 121.8 . . ?
C9 C10 C11 116.4(3) . . ?
C9 C10 H10 121.8 . . ?
C14 C15 C16 120.7(2) . . ?
C14 C15 H15 119.7 . . ?
C16 C15 H15 119.7 . . ?
C6 C7 H7 120.8 . . ?
C8 C7 C6 118.5(3) . . ?
C8 C7 H7 120.8 . . ?
O33 C32 C5 113.7(2) . . ?
O35 C32 O33 124.0(3) . . ?
O35 C32 C5 122.3(3) . . ?
C10 C9 H9 119.3 . . ?
C10 C9 C8 121.4(3) . . ?
C8 C9 H9 119.3 . . ?
C26 C25 H25 119.3 . . ?
C24 C25 C26 121.4(3) . . ?
C24 C25 H25 119.3 . . ?
C22 C23 H23 119.4 . . ?
C24 C23 C22 121.3(3) . . ?
C24 C23 H23 119.4 . . ?
C25 C24 C27 121.1(4) . . ?
C23 C24 C25 118.1(3) . . ?
C23 C24 C27 120.8(4) . . ?
C7 C8 C9 121.7(2) . . ?
C7 C8 H8 119.1 . . ?
C9 C8 H8 119.1 . . ?
O19 C20 H20A 109.5 . . ?
O19 C20 H20B 109.5 . . ?
O19 C20 H20C 109.5 . . ?
H20A C20 H20B 109.5 . . ?
H20A C20 H20C 109.5 . . ?
H20B C20 H20C 109.5 . . ?
C24 C27 H27A 109.5 . . ?
C24 C27 H27B 109.5 . . ?
C24 C27 H27C 109.5 . . ?
H27A C27 H27B 109.5 . . ?
H27A C27 H27C 109.5 . . ?
H27B C27 H27C 109.5 . . ?
O33 C34 H34A 109.5 . . ?
O33 C34 H34B 109.5 . . ?
O33 C34 H34C 109.5 . . ?
H34A C34 H34B 109.5 . . ?
H34A C34 H34C 109.5 . . ?
H34B C34 H34C 109.5 . . ?
O35 C2 H2A 109.5 . . ?
O35 C2 H2B 109.5 . . ?
O35 C2 H2C 109.5 . . ?
H2A C2 H2B 109.5 . . ?
H2A C2 H2C 109.5 . . ?
H2B C2 H2C 109.5 . . ?

loop_
_geom_bond_atom_site_label_1
_geom_bond_atom_site_label_2
_geom_bond_distance
_geom_bond_site_symmetry_2
_geom_bond_publ_flag
O36 C1 1.202(3) . ?
O29 C28 1.320(3) . ?
O29 C30 1.439(3) . ?
N2 C21 1.424(3) . ?
N2 C3 1.505(3) . ?
N2 C1 1.371(3) . ?
N12 C1 1.402(3) . ?
N12 C4 1.367(3) . ?
N12 C11 1.387(3) . ?
O19 C16 1.376(3) . ?
O19 C20 1.403(4) . ?
O31 C28 1.188(3) . ?
O33 C32 1.296(4) . ?
O33 C34 1.417(4) . ?
C21 C22 1.377(3) . ?
C21 C26 1.372(3) . ?
C13 C3 1.521(3) . ?
C13 C14 1.378(3) . ?
C13 C18 1.384(3) . ?
C3 C28 1.554(3) . ?
C3 C4 1.509(3) . ?
C4 C5 1.367(3) . ?
O35 C32 1.218(4) . ?
O35 C2 1.477(11) . ?
C5 C6 1.458(3) . ?
C5 C32 1.453(4) . ?
C11 C6 1.404(3) . ?
C11 C10 1.388(3) . ?
C14 H14 0.9300 . ?
C14 C15 1.376(4) . ?
C6 C7 1.390(3) . ?
C16 C17 1.376(4) . ?
C16 C15 1.379(4) . ?
C18 H18 0.9300 . ?
C18 C17 1.388(4) . ?
C22 H22 0.9300 . ?
C22 C23 1.374(4) . ?
C26 H26 0.9300 . ?
C26 C25 1.387(4) . ?
C30 H30A 0.9600 . ?
C30 H30B 0.9600 . ?
C30 H30C 0.9600 . ?
C17 H17 0.9300 . ?
C10 H10 0.9300 . ?
C10 C9 1.378(4) . ?
C15 H15 0.9300 . ?
C7 H7 0.9300 . ?
C7 C8 1.374(5) . ?
C9 H9 0.9300 . ?
C9 C8 1.392(5) . ?
C25 H25 0.9300 . ?
C25 C24 1.383(5) . ?
C23 H23 0.9300 . ?
C23 C24 1.372(5) . ?
C24 C27 1.526(4) . ?
C8 H8 0.9300 . ?
C20 H20A 0.9600 . ?
C20 H20B 0.9600 . ?
C20 H20C 0.9600 . ?
C27 H27A 0.9600 . ?
C27 H27B 0.9600 . ?
C27 H27C 0.9600 . ?
C34 H34A 0.9600 . ?
C34 H34B 0.9600 . ?
C34 H34C 0.9600 . ?
C2 H2A 0.9600 . ?
C2 H2B 0.9600 . ?
C2 H2C 0.9600 . ?

loop_
_geom_torsion_atom_site_label_1
_geom_torsion_atom_site_label_2
_geom_torsion_atom_site_label_3
_geom_torsion_atom_site_label_4
_geom_torsion
_geom_torsion_site_symmetry_1
_geom_torsion_site_symmetry_2
_geom_torsion_site_symmetry_3
_geom_torsion_site_symmetry_4
_geom_torsion_publ_flag
N2 C21 C22 C23 175.1(2) . . . . ?
N2 C21 C26 C25 -174.7(3) . . . . ?
N2 C3 C28 O29 -61.7(2) . . . . ?
N2 C3 C28 O31 117.2(3) . . . . ?
N2 C3 C4 N12 -4.8(2) . . . . ?
N2 C3 C4 C5 173.3(3) . . . . ?
N12 C4 C5 C6 -0.1(3) . . . . ?
N12 C4 C5 C32 177.5(3) . . . . ?
N12 C11 C6 C5 0.1(3) . . . . ?
N12 C11 C6 C7 178.9(2) . . . . ?
N12 C11 C10 C9 179.7(2) . . . . ?
O19 C16 C17 C18 -179.1(3) . . . . ?
O19 C16 C15 C14 179.3(3) . . . . ?
C21 N2 C3 C13 53.1(3) . . . . ?
C21 N2 C3 C28 -72.0(2) . . . . ?
C21 N2 C3 C4 173.82(19) . . . . ?
C21 N2 C1 O36 8.3(4) . . . . ?
C21 N2 C1 N12 -172.20(19) . . . . ?
C21 C22 C23 C24 -0.1(5) . . . . ?
C21 C26 C25 C24 -0.8(5) . . . . ?
C13 C3 C28 O29 175.05(18) . . . . ?
C13 C3 C28 O31 -6.0(3) . . . . ?
C13 C3 C4 N12 113.3(2) . . . . ?
C13 C3 C4 C5 -68.6(4) . . . . ?
C13 C14 C15 C16 0.5(4) . . . . ?
C13 C18 C17 C16 -0.7(4) . . . . ?
C3 N2 C21 C22 -100.8(3) . . . . ?
C3 N2 C21 C26 77.3(3) . . . . ?
C3 N2 C1 O36 177.4(2) . . . . ?
C3 N2 C1 N12 -3.2(2) . . . . ?
C3 C13 C14 C15 -175.8(2) . . . . ?
C3 C13 C18 C17 175.9(2) . . . . ?
C3 C4 C5 C6 -178.2(3) . . . . ?
C3 C4 C5 C32 -0.6(5) . . . . ?
C1 N2 C21 C22 67.1(3) . . . . ?
C1 N2 C21 C26 -114.7(3) . . . . ?
C1 N2 C3 C13 -115.7(2) . . . . ?
C1 N2 C3 C28 119.1(2) . . . . ?
C1 N2 C3 C4 5.0(2) . . . . ?
C1 N12 C4 C3 3.5(3) . . . . ?
C1 N12 C4 C5 -175.22(19) . . . . ?
C1 N12 C11 C6 173.7(2) . . . . ?
C1 N12 C11 C10 -6.5(4) . . . . ?
C28 C3 C4 N12 -117.09(19) . . . . ?
C28 C3 C4 C5 61.0(4) . . . . ?
C4 N12 C1 O36 179.2(2) . . . . ?
C4 N12 C1 N2 -0.3(3) . . . . ?
C4 N12 C11 C6 -0.2(3) . . . . ?
C4 N12 C11 C10 179.7(3) . . . . ?
C4 C3 C28 O29 45.3(2) . . . . ?
C4 C3 C28 O31 -135.8(3) . . . . ?
C4 C5 C6 C11 0.0(3) . . . . ?
C4 C5 C6 C7 -178.6(3) . . . . ?
C4 C5 C32 O33 -3.0(5) . . . . ?
C4 C5 C32 O35 179.4(3) . . . . ?
C5 C6 C7 C8 -180.0(3) . . . . ?
C11 N12 C1 O36 5.4(4) . . . . ?
C11 N12 C1 N2 -174.0(2) . . . . ?
C11 N12 C4 C3 178.92(17) . . . . ?
C11 N12 C4 C5 0.2(3) . . . . ?
C11 C6 C7 C8 1.6(4) . . . . ?
C11 C10 C9 C8 1.1(4) . . . . ?
C14 C13 C3 N2 100.4(2) . . . . ?
C14 C13 C3 C28 -138.4(2) . . . . ?
C14 C13 C3 C4 -11.0(3) . . . . ?
C14 C13 C18 C17 1.7(4) . . . . ?
C6 C5 C32 O33 174.0(3) . . . . ?
C6 C5 C32 O35 -3.6(5) . . . . ?
C6 C11 C10 C9 -0.4(4) . . . . ?
C6 C7 C8 C9 -1.0(5) . . . . ?
C18 C13 C3 N2 -73.6(3) . . . . ?
C18 C13 C3 C28 47.6(3) . . . . ?
C18 C13 C3 C4 175.0(2) . . . . ?
C18 C13 C14 C15 -1.6(4) . . . . ?
C22 C21 C26 C25 3.4(4) . . . . ?
C22 C23 C24 C25 2.7(6) . . . . ?
C22 C23 C24 C27 -176.6(4) . . . . ?
C26 C21 C22 C23 -3.0(4) . . . . ?
C26 C25 C24 C23 -2.2(6) . . . . ?
C26 C25 C24 C27 177.0(4) . . . . ?
C30 O29 C28 O31 -2.3(4) . . . . ?
C30 O29 C28 C3 176.57(18) . . . . ?
C17 C16 C15 C14 0.5(4) . . . . ?
C10 C11 C6 C5 -179.7(2) . . . . ?
C10 C11 C6 C7 -0.9(4) . . . . ?
C10 C9 C8 C7 -0.4(5) . . . . ?
C15 C16 C17 C18 -0.4(4) . . . . ?
C32 C5 C6 C11 -177.6(3) . . . . ?
C32 C5 C6 C7 3.9(5) . . . . ?
C20 O19 C16 C17 -0.9(4) . . . . ?
C20 O19 C16 C15 -179.7(3) . . . . ?
C34 O33 C32 O35 -6.0(6) . . . . ?
C34 O33 C32 C5 176.5(4) . . . . ?
C2 O35 C32 O33 -11.6(10) . . . . ?
C2 O35 C32 C5 165.7(9) . . . . ?
